data_4341627
loop_
_publ_author_name
'Brink, Alice'
'Visser, Hendrik G.'
'Roodt, Andreas'

_publ_section_title
;
 Solid State Isostructural Behavior and Quantified Limiting Substitution
 Kinetics in Schiff-Base Bidentate Ligand Complexes
 fac-[Re(O,N-Bid)(CO)3(MeOH)](n.)
;
_journal_name_full 'Inorganic chemistry'
_journal_page_first 141113130540009
_journal_paper_doi 10.1021/ic5019168
_journal_year 2014
_chemical_formula_moiety 'C17 H20 N O5 Re'
_chemical_formula_sum 'C17 H20 N O5 Re'
_chemical_formula_weight 504.55
_space_group_IT_number 15
_symmetry_cell_setting monoclinic
_symmetry_space_group_name_Hall '-C 2yc'
_symmetry_space_group_name_H-M 'C 1 2/c 1'
_audit_creation_date 2010-05-28T09:58:51-00:00
_audit_creation_method 'WinGX routine CIF_UPDATE'
_cell_angle_alpha 90
_cell_angle_beta 107.18(3)
_cell_angle_gamma 90
_cell_formula_units_Z 8
_cell_length_a 18.096(4)
_cell_length_b 14.441(3)
_cell_length_c 13.753(3)
_cell_measurement_reflns_used 2275
_cell_measurement_temperature 100(2)
_cell_measurement_theta_max 22.86
_cell_measurement_theta_min 2.82
_cell_volume 3433.6(14)
_computing_cell_refinement 'Saint-Plus (Bruker, 2004)'
_computing_data_collection 'APEX2 (Bruker, 2005)'
_computing_data_reduction 'SAINT-Plus and XPREP (Bruker, 2004)'
_computing_molecular_graphics 'DIAMOND 3.0c (Brandenburg & Putz, 2004)'
_computing_publication_material 'WingGX (Farrugia, 1999)'
_computing_structure_refinement 'SHELXL-97 (Sheldrick, 2008)'
_computing_structure_solution 'SIR-92 (Altomare et al., 1999)'
_diffrn_ambient_temperature 100(2)
_diffrn_detector_area_resol_mean 512
_diffrn_measured_fraction_theta_full 0.991
_diffrn_measured_fraction_theta_max 0.991
_diffrn_measurement_device_type
;
Bruker X8 ApexII 4K Kappa CCD
;
_diffrn_measurement_method '\w and \f'
_diffrn_radiation_monochromator graphite
_diffrn_radiation_source 'sealed tube'
_diffrn_radiation_type MoK\a
_diffrn_radiation_wavelength 0.71073
_diffrn_reflns_av_R_equivalents 0.0963
_diffrn_reflns_limit_h_max 23
_diffrn_reflns_limit_h_min -22
_diffrn_reflns_limit_k_max 19
_diffrn_reflns_limit_k_min -18
_diffrn_reflns_limit_l_max 18
_diffrn_reflns_limit_l_min -17
_diffrn_reflns_number 14839
_diffrn_reflns_theta_full 28
_diffrn_reflns_theta_max 28
_diffrn_reflns_theta_min 1.84
_diffrn_standards_decay_% 0
_diffrn_standards_interval_count 0
_diffrn_standards_interval_time 0
_diffrn_standards_number 0
_exptl_absorpt_coefficient_mu 7.104
_exptl_absorpt_correction_T_max 0.3961
_exptl_absorpt_correction_T_min 0.2804
_exptl_absorpt_correction_type multi-scan
_exptl_absorpt_process_details
;
SADABS (Bruker, 2004)
;
_exptl_crystal_colour colourless
_exptl_crystal_density_diffrn 1.952
_exptl_crystal_density_method 'not measured'
_exptl_crystal_description Cuboid
_exptl_crystal_F_000 1952
_exptl_crystal_size_max 0.24
_exptl_crystal_size_mid 0.16
_exptl_crystal_size_min 0.16
_refine_diff_density_max 7.337
_refine_diff_density_min -5.607
_refine_ls_extinction_method none
_refine_ls_goodness_of_fit_ref 1.027
_refine_ls_hydrogen_treatment constr
_refine_ls_matrix_type full
_refine_ls_number_parameters 217
_refine_ls_number_reflns 4107
_refine_ls_number_restraints 0
_refine_ls_restrained_S_all 1.027
_refine_ls_R_factor_gt 0.076
_refine_ls_shift/su_max 0.002
_refine_ls_structure_factor_coef Fsqd
_refine_ls_weighting_details 'calc w=1/[\s^2^(Fo^2^)+(0.1287P)^2^+0.0000P] where P=(Fo^2^+2Fc^2^)/3'
_refine_ls_weighting_scheme calc
_refine_ls_wR_factor_ref 0.2056
_reflns_number_gt 3035
_reflns_number_total 4107
_reflns_threshold_expression >2\s(I)
_cod_data_source_file ic5019168_si_001.cif
_cod_data_source_block absx
_cod_original_sg_symbol_Hall -C2yc
_cod_original_sg_symbol_H-M C2/c
_cod_database_code 4341627

loop_
_symmetry_equiv_pos_as_xyz
'x, y, z'
'-x, y, -z+1/2'
'x+1/2, y+1/2, z'
'-x+1/2, y+1/2, -z+1/2'
'-x, -y, -z'
'x, -y, z-1/2'
'-x+1/2, -y+1/2, -z'
'x+1/2, -y+1/2, z-1/2'

loop_
_atom_site_label
_atom_site_type_symbol
_atom_site_fract_x
_atom_site_fract_y
_atom_site_fract_z
_atom_site_U_iso_or_equiv
_atom_site_adp_type
_atom_site_occupancy
_atom_site_calc_flag
_atom_site_refinement_flags
Re1 Re 0.65289(2) 0.55121(3) 0.85406(3) 0.02034(19) Uani 1 d .
N1 N 0.6815(5) 0.6859(6) 0.7993(6) 0.0191(18) Uani 1 d .
O01 O 0.6038(5) 0.3636(6) 0.9195(6) 0.034(2) Uani 1 d .
O1 O 0.5507(4) 0.6196(5) 0.8630(6) 0.0236(16) Uani 1 d .
O02 O 0.7917(5) 0.4395(6) 0.8372(7) 0.034(2) Uani 1 d .
O03 O 0.7451(5) 0.5870(6) 1.0744(6) 0.0312(18) Uani 1 d .
O04 O 0.5817(5) 0.5368(5) 0.6972(6) 0.0233(17) Uani 1 d .
H04 H 0.5517 0.5767 0.662 0.028 Uiso 1 calc R
C01 C 0.6204(7) 0.4363(8) 0.8942(9) 0.024(2) Uani 1 d .
C1 C 0.6467(6) 0.7619(6) 0.8060(8) 0.017(2) Uani 1 d .
H1 H 0.6632 0.8147 0.7769 0.02 Uiso 1 calc R
C02 C 0.7391(7) 0.4839(8) 0.8405(9) 0.029(3) Uani 1 d .
C03 C 0.7101(7) 0.5739(7) 0.9891(8) 0.019(2) Uani 1 d .
C04 C 0.5793(8) 0.4549(7) 0.6377(10) 0.030(3) Uani 1 d .
H04A H 0.5436 0.4643 0.5694 0.046 Uiso 1 calc R
H04B H 0.5616 0.4026 0.6703 0.046 Uiso 1 calc R
H04C H 0.6312 0.4417 0.6327 0.046 Uiso 1 calc R
C11 C 0.5852(7) 0.7781(7) 0.8522(8) 0.023(2) Uani 1 d .
C12 C 0.5416(6) 0.7088(8) 0.8791(8) 0.023(2) Uani 1 d .
C13 C 0.4844(7) 0.7326(7) 0.9247(8) 0.025(2) Uani 1 d .
H13 H 0.4566 0.6856 0.9474 0.03 Uiso 1 calc R
C14 C 0.4684(7) 0.8260(7) 0.9367(8) 0.028(2) Uani 1 d .
H14 H 0.4275 0.842 0.9638 0.033 Uiso 1 calc R
C15 C 0.5108(8) 0.8947(8) 0.9099(9) 0.033(3) Uani 1 d .
H15 H 0.5015 0.958 0.9213 0.039 Uiso 1 calc R
C16 C 0.5675(7) 0.8698(8) 0.8659(9) 0.032(3) Uani 1 d .
H16 H 0.5953 0.9173 0.8442 0.038 Uiso 1 calc R
C21 C 0.7470(7) 0.6973(8) 0.7539(8) 0.032(3) Uani 1 d .
H21 H 0.7446 0.7624 0.7285 0.038 Uiso 1 calc R
C22 C 0.7378(8) 0.6345(8) 0.6628(9) 0.032(3) Uani 1 d .
H22A H 0.688 0.6476 0.6106 0.039 Uiso 1 calc R
H22B H 0.7376 0.5689 0.6838 0.039 Uiso 1 calc R
C23 C 0.8051(7) 0.6513(10) 0.6182(9) 0.036(3) Uani 1 d .
H23A H 0.8005 0.6083 0.5607 0.043 Uiso 1 calc R
H23B H 0.802 0.7153 0.5915 0.043 Uiso 1 calc R
C24 C 0.8833(8) 0.6372(11) 0.6978(10) 0.042(4) Uani 1 d .
H24A H 0.8887 0.5717 0.7201 0.051 Uiso 1 calc R
H24B H 0.9253 0.6514 0.6676 0.051 Uiso 1 calc R
C25 C 0.8901(8) 0.6993(9) 0.7882(10) 0.038(3) Uani 1 d .
H25A H 0.8907 0.7646 0.7665 0.046 Uiso 1 calc R
H25B H 0.94 0.6867 0.8404 0.046 Uiso 1 calc R
C26 C 0.8248(7) 0.6863(8) 0.8358(9) 0.028(3) Uani 1 d .
H26A H 0.8293 0.733 0.8901 0.033 Uiso 1 calc R
H26B H 0.8282 0.624 0.8669 0.033 Uiso 1 calc R

loop_
_atom_site_aniso_label
_atom_site_aniso_U_11
_atom_site_aniso_U_22
_atom_site_aniso_U_33
_atom_site_aniso_U_23
_atom_site_aniso_U_13
_atom_site_aniso_U_12
Re1 0.0197(3) 0.0147(3) 0.0270(3) -0.00031(15) 0.0075(2) 0.00138(16)
N1 0.009(4) 0.024(5) 0.025(4) -0.003(3) 0.006(4) -0.002(4)
O01 0.033(5) 0.024(5) 0.046(5) 0.006(4) 0.015(4) -0.002(4)
O1 0.021(4) 0.016(4) 0.035(4) -0.005(3) 0.010(4) -0.003(3)
O02 0.028(5) 0.030(5) 0.047(5) 0.003(4) 0.017(4) 0.005(4)
O03 0.021(5) 0.027(4) 0.042(5) -0.007(4) 0.005(4) -0.002(4)
O04 0.026(5) 0.014(4) 0.032(4) -0.005(3) 0.012(4) 0.005(3)
C01 0.014(6) 0.027(6) 0.029(6) -0.001(4) 0.003(5) 0.005(4)
C1 0.015(5) 0.007(4) 0.028(5) 0.002(4) 0.005(4) -0.003(4)
C02 0.031(7) 0.023(6) 0.035(6) -0.003(5) 0.012(6) -0.006(5)
C03 0.025(6) 0.010(5) 0.018(5) -0.001(3) 0.001(5) 0.001(4)
C04 0.034(7) 0.011(5) 0.044(7) -0.008(4) 0.007(6) 0.005(5)
C11 0.022(6) 0.012(5) 0.030(6) 0.005(4) -0.001(5) 0.003(4)
C12 0.015(6) 0.022(6) 0.031(6) -0.003(4) 0.006(5) 0.006(4)
C13 0.037(7) 0.014(5) 0.027(5) 0.001(4) 0.013(5) -0.001(5)
C14 0.028(7) 0.020(6) 0.033(6) -0.001(4) 0.006(5) 0.010(5)
C15 0.043(8) 0.018(6) 0.039(6) -0.012(5) 0.014(6) -0.001(5)
C16 0.029(7) 0.020(6) 0.047(7) -0.004(5) 0.011(6) 0.000(5)
C21 0.030(7) 0.033(7) 0.036(7) 0.004(5) 0.016(6) -0.003(5)
C22 0.035(7) 0.027(6) 0.038(6) -0.004(5) 0.016(6) -0.008(5)
C23 0.037(8) 0.046(8) 0.035(6) -0.006(5) 0.026(6) -0.006(6)
C24 0.024(7) 0.073(11) 0.033(6) -0.003(6) 0.013(6) 0.008(7)
C25 0.026(7) 0.040(7) 0.054(8) -0.009(6) 0.019(7) -0.014(6)
C26 0.018(6) 0.032(6) 0.034(6) -0.003(5) 0.010(5) -0.005(5)

loop_
_atom_type_symbol
_atom_type_description
_atom_type_scat_dispersion_real
_atom_type_scat_dispersion_imag
_atom_type_scat_source
C C 0.0033 0.0016 'International Tables Vol C Tables 4.2.6.8 and 6.1.1.4'
H H 0 0 'International Tables Vol C Tables 4.2.6.8 and 6.1.1.4'
N N 0.0061 0.0033 'International Tables Vol C Tables 4.2.6.8 and 6.1.1.4'
O O 0.0106 0.006 'International Tables Vol C Tables 4.2.6.8 and 6.1.1.4'
Re Re -1.0185 7.231 'International Tables Vol C Tables 4.2.6.8 and 6.1.1.4'

loop_
_geom_angle_atom_site_label_1
_geom_angle_atom_site_label_2
_geom_angle_atom_site_label_3
_geom_angle
C03 Re1 C02 87.6(5)
C03 Re1 C01 89.6(5)
C02 Re1 C01 85.1(5)
C03 Re1 O1 95.5(4)
C02 Re1 O1 176.0(4)
C01 Re1 O1 92.3(4)
C03 Re1 O04 174.9(3)
C02 Re1 O04 96.7(4)
C01 Re1 O04 93.5(4)
O1 Re1 O04 80.3(3)
C03 Re1 N1 93.9(4)
C02 Re1 N1 97.8(4)
C01 Re1 N1 175.5(4)
O1 Re1 N1 84.6(3)
O04 Re1 N1 82.8(3)
C1 N1 C21 113.6(9)
C1 N1 Re1 124.2(6)
C21 N1 Re1 122.2(7)
C12 O1 Re1 127.9(7)
C04 O04 Re1 123.8(7)
C04 O04 H04 109.5
Re1 O04 H04 126.8
O01 C01 Re1 176.8(10)
N1 C1 C11 128.7(9)
N1 C1 H1 115.7
C11 C1 H1 115.7
O02 C02 Re1 175.8(10)
O03 C03 Re1 178.8(10)
O04 C04 H04A 109.5
O04 C04 H04B 109.5
H04A C04 H04B 109.5
O04 C04 H04C 109.5
H04A C04 H04C 109.5
H04B C04 H04C 109.5
C16 C11 C12 118.6(10)
C16 C11 C1 116.8(10)
C12 C11 C1 124.6(9)
O1 C12 C11 123.1(9)
O1 C12 C13 117.3(10)
C11 C12 C13 119.6(10)
C14 C13 C12 119.7(10)
C14 C13 H13 120.2
C12 C13 H13 120.2
C15 C14 C13 121.0(11)
C15 C14 H14 119.5
C13 C14 H14 119.5
C14 C15 C16 118.4(11)
C14 C15 H15 120.8
C16 C15 H15 120.8
C15 C16 C11 122.6(11)
C15 C16 H16 118.7
C11 C16 H16 118.7
N1 C21 C22 111.8(9)
N1 C21 C26 110.5(8)
C22 C21 C26 113.5(10)
N1 C21 H21 106.9
C22 C21 H21 106.9
C26 C21 H21 106.9
C21 C22 C23 109.2(10)
C21 C22 H22A 109.8
C23 C22 H22A 109.8
C21 C22 H22B 109.8
C23 C22 H22B 109.8
H22A C22 H22B 108.3
C24 C23 C22 111.7(10)
C24 C23 H23A 109.3
C22 C23 H23A 109.3
C24 C23 H23B 109.3
C22 C23 H23B 109.3
H23A C23 H23B 107.9
C25 C24 C23 110.2(11)
C25 C24 H24A 109.6
C23 C24 H24A 109.6
C25 C24 H24B 109.6
C23 C24 H24B 109.6
H24A C24 H24B 108.1
C24 C25 C26 113.3(11)
C24 C25 H25A 108.9
C26 C25 H25A 108.9
C24 C25 H25B 108.9
C26 C25 H25B 108.9
H25A C25 H25B 107.7
C25 C26 C21 109.5(10)
C25 C26 H26A 109.8
C21 C26 H26A 109.8
C25 C26 H26B 109.8
C21 C26 H26B 109.8
H26A C26 H26B 108.2

loop_
_geom_bond_atom_site_label_1
_geom_bond_atom_site_label_2
_geom_bond_distance
Re1 C03 1.869(10)
Re1 C02 1.894(13)
Re1 C01 1.896(11)
Re1 O1 2.131(7)
Re1 O04 2.172(8)
Re1 N1 2.202(9)
N1 C1 1.282(12)
N1 C21 1.502(12)
O01 C01 1.173(13)
O1 C12 1.324(12)
O02 C02 1.159(15)
O03 C03 1.173(13)
O04 C04 1.431(11)
O04 H04 0.84
C1 C11 1.453(14)
C1 H1 0.95
C04 H04A 0.98
C04 H04B 0.98
C04 H04C 0.98
C11 C16 1.389(15)
C11 C12 1.391(15)
C12 C13 1.403(14)
C13 C14 1.399(14)
C13 H13 0.95
C14 C15 1.370(16)
C14 H14 0.95
C15 C16 1.384(16)
C15 H15 0.95
C16 H16 0.95
C21 C22 1.516(15)
C21 C26 1.530(17)
C21 H21 1
C22 C23 1.537(15)
C22 H22A 0.99
C22 H22B 0.99
C23 C24 1.53(2)
C23 H23A 0.99
C23 H23B 0.99
C24 C25 1.508(17)
C24 H24A 0.99
C24 H24B 0.99
C25 C26 1.523(15)
C25 H25A 0.99
C25 H25B 0.99
C26 H26A 0.99
C26 H26B 0.99

loop_
_geom_hbond_atom_site_label_D
_geom_hbond_atom_site_label_H
_geom_hbond_atom_site_label_A
_geom_hbond_site_symmetry_A
_geom_hbond_distance_DH
_geom_hbond_distance_HA
_geom_hbond_distance_DA
_geom_hbond_angle_DHA
O04 H04 O1 2_656 0.84 1.89 2.586(11) 139.7
C04 H04C O03 6_565 0.98 2.46 3.416(15) 165.7
C13 H13 O01 5_667 0.95 2.5 3.329(12) 146.3

loop_
_geom_torsion_atom_site_label_1
_geom_torsion_atom_site_label_2
_geom_torsion_atom_site_label_3
_geom_torsion_atom_site_label_4
_geom_torsion
C03 Re1 N1 C1 -81.6(9)
C02 Re1 N1 C1 -169.7(9)
O1 Re1 N1 C1 13.6(9)
O04 Re1 N1 C1 94.5(9)
C03 Re1 N1 C21 95.7(8)
C02 Re1 N1 C21 7.6(9)
O1 Re1 N1 C21 -169.1(8)
O04 Re1 N1 C21 -88.2(8)
C03 Re1 O1 C12 64.7(9)
C01 Re1 O1 C12 154.5(9)
O04 Re1 O1 C12 -112.3(9)
N1 Re1 O1 C12 -28.7(9)
C02 Re1 O04 C04 37.0(9)
C01 Re1 O04 C04 -48.5(9)
O1 Re1 O04 C04 -140.2(9)
N1 Re1 O04 C04 134.1(9)
C21 N1 C1 C11 -175.1(10)
Re1 N1 C1 C11 2.5(16)
N1 C1 C11 C16 168.4(11)
N1 C1 C11 C12 -14.5(18)
Re1 O1 C12 C11 27.5(15)
Re1 O1 C12 C13 -153.0(8)
C16 C11 C12 O1 175.6(11)
C1 C11 C12 O1 -1.5(18)
C16 C11 C12 C13 -3.9(17)
C1 C11 C12 C13 179.0(11)
O1 C12 C13 C14 -175.4(10)
C11 C12 C13 C14 4.1(17)
C12 C13 C14 C15 -3.8(18)
C13 C14 C15 C16 3.2(19)
C14 C15 C16 C11 -3(2)
C12 C11 C16 C15 3.4(19)
C1 C11 C16 C15 -179.3(12)
C1 N1 C21 C22 -124.9(11)
Re1 N1 C21 C22 57.5(12)
C1 N1 C21 C26 107.6(11)
Re1 N1 C21 C26 -70.0(11)
N1 C21 C22 C23 178.4(10)
C26 C21 C22 C23 -55.7(13)
C21 C22 C23 C24 56.3(14)
C22 C23 C24 C25 -56.6(15)
C23 C24 C25 C26 55.7(16)
C24 C25 C26 C21 -53.8(15)
N1 C21 C26 C25 -179.3(10)
C22 C21 C26 C25 54.1(13)
